data_7059592
loop_
_publ_author_name
'Shaikh, Ahad'
'Mukherjee, Pallabi'
'Ta, Sabyasachi'
'Bhattacharyya, Arunasis'
'Ghosh, Abhijit'
'Das, Debasis'

_publ_section_title
;
 Oxidative cyclization of thiosemicarbazide: a chemodosimetric approach
 for the highly selective fluorescence detection of cerium(iv)
;
_journal_issue 22
_journal_name_full 'New Journal of Chemistry'
_journal_page_first 9452
_journal_page_last 9455
_journal_paper_doi 10.1039/D0NJ01100B
_journal_volume 44
_journal_year 2020
_chemical_formula_sum 'C20 H14 N2 S'
_chemical_formula_weight 314.39
_space_group_crystal_system triclinic
_space_group_IT_number 2
_space_group_name_Hall '-P 1'
_space_group_name_H-M_alt 'P -1'
_atom_sites_solution_hydrogens geom
_audit_creation_method SHELXL-2014/6
_audit_update_record
;
2020-04-26 deposited with the CCDC.	2020-04-30 downloaded from the CCDC.
;
_cell_angle_alpha 103.925(2)
_cell_angle_beta 99.209(2)
_cell_angle_gamma 93.100(2)
_cell_formula_units_Z 6
_cell_length_a 10.1560(4)
_cell_length_b 14.3840(5)
_cell_length_c 17.1787(7)
_cell_measurement_reflns_used 6389
_cell_measurement_temperature 296(2)
_cell_measurement_theta_max 22.03
_cell_measurement_theta_min 2.39
_cell_volume 2393.13(16)
_computing_cell_refinement 'Bruker SAINT'
_computing_data_collection 'Bruker APEX2'
_computing_data_reduction 'Bruker SAINT'
_computing_molecular_graphics 'Bruker SHELXTL'
_computing_publication_material 'Bruker SHELXTL'
_computing_structure_refinement 'SHELXL-2014/6 (Sheldrick, 2014)'
_computing_structure_solution 'SHELXS-97 (Sheldrick 2008)'
_diffrn_ambient_temperature 296(2)
_diffrn_measured_fraction_theta_full 0.998
_diffrn_measured_fraction_theta_max 0.981
_diffrn_measurement_device_type 'Bruker APEX-II CCD'
_diffrn_measurement_method '\f and \w scans'
_diffrn_radiation_type MoK\a
_diffrn_radiation_wavelength 0.71073
_diffrn_reflns_av_R_equivalents 0.0518
_diffrn_reflns_av_unetI/netI 0.0673
_diffrn_reflns_Laue_measured_fraction_full 0.998
_diffrn_reflns_Laue_measured_fraction_max 0.981
_diffrn_reflns_limit_h_max 13
_diffrn_reflns_limit_h_min -13
_diffrn_reflns_limit_k_max 19
_diffrn_reflns_limit_k_min -18
_diffrn_reflns_limit_l_max 23
_diffrn_reflns_limit_l_min -21
_diffrn_reflns_number 37907
_diffrn_reflns_point_group_measured_fraction_full 0.998
_diffrn_reflns_point_group_measured_fraction_max 0.981
_diffrn_reflns_theta_full 25.242
_diffrn_reflns_theta_max 28.627
_diffrn_reflns_theta_min 1.241
_exptl_absorpt_coefficient_mu 0.203
_exptl_absorpt_correction_type none
_exptl_crystal_colour Bronze
_exptl_crystal_density_diffrn 1.309
_exptl_crystal_description Plate
_exptl_crystal_F_000 984
_exptl_crystal_size_max 0.16
_exptl_crystal_size_mid 0.10
_exptl_crystal_size_min 0.06
_refine_diff_density_max 0.248
_refine_diff_density_min -0.450
_refine_diff_density_rms 0.050
_refine_ls_extinction_coef 0.0040(8)
_refine_ls_extinction_expression Fc^*^=kFc[1+0.001xFc^2^\l^3^/sin(2\q)]^-1/4^
_refine_ls_extinction_method SHELXL
_refine_ls_goodness_of_fit_ref 0.971
_refine_ls_hydrogen_treatment constr
_refine_ls_matrix_type full
_refine_ls_number_parameters 623
_refine_ls_number_reflns 12058
_refine_ls_number_restraints 0
_refine_ls_restrained_S_all 0.971
_refine_ls_R_factor_all 0.1297
_refine_ls_R_factor_gt 0.0563
_refine_ls_shift/su_max 0.000
_refine_ls_shift/su_mean 0.000
_refine_ls_structure_factor_coef Fsqd
_refine_ls_weighting_details 'w=1/[\s^2^(Fo^2^)+(0.1084P)^2^] where P=(Fo^2^+2Fc^2^)/3'
_refine_ls_weighting_scheme calc
_refine_ls_wR_factor_gt 0.1511
_refine_ls_wR_factor_ref 0.2040
_reflns_Friedel_coverage 0.000
_reflns_number_gt 5900
_reflns_number_total 12058
_reflns_threshold_expression 'I > 2\s(I)'
_cod_data_source_file d0nj01100b2.cif
_cod_data_source_block HYANT_TC_1_a_a
_cod_depositor_comments
;Adding full bibliography for 7059591--7059592.cif.

 Adding full bibliography for 7059591--7059592.cif.
;
_cod_database_code 7059592
_shelx_space_group_comment
;
The symmetry employed for this shelxl refinement is uniquely defined
by the following loop, which should always be used as a source of
symmetry information in preference to the above space-group names.
They are only intended as comments.
;
_shelxl_version_number 2014/6

loop_
_space_group_symop_operation_xyz
'x, y, z'
'-x, -y, -z'

loop_
_atom_site_label
_atom_site_type_symbol
_atom_site_fract_x
_atom_site_fract_y
_atom_site_fract_z
_atom_site_U_iso_or_equiv
_atom_site_adp_type
_atom_site_occupancy
_atom_site_site_symmetry_order
_atom_site_calc_flag
_atom_site_refinement_flags_posn
_atom_site_refinement_flags_adp
_atom_site_refinement_flags_occupancy
_atom_site_disorder_assembly
_atom_site_disorder_group
S001 S 1.03978(7) 0.76407(5) 0.22252(4) 0.0583(2) Uani 1 1 d . . . . .
S002 S 0.50117(9) 0.18936(7) 0.75546(5) 0.0840(3) Uani 1 1 d . . . . .
S003 S 0.48183(8) 0.52571(8) 0.10148(5) 0.0871(3) Uani 1 1 d . . . . .
N004 N 0.3218(2) 0.12937(14) 0.48829(12) 0.0496(5) Uani 1 1 d . . . . .
N005 N 0.9518(2) 0.54969(14) 0.15615(13) 0.0528(5) Uani 1 1 d . . . . .
N006 N 0.3735(2) 0.15173(16) 0.57276(12) 0.0532(5) Uani 1 1 d . . . . .
N007 N 0.5951(2) 0.45753(17) 0.24946(13) 0.0591(6) Uani 1 1 d . . . . .
N008 N 0.6501(2) 0.43694(18) 0.32346(13) 0.0626(6) Uani 1 1 d . . . . .
N1 N 0.9099(2) 0.45031(15) 0.13055(16) 0.0680(7) Uani 1 1 d . . . . .
C00A C 0.8431(2) 0.37933(15) 0.39069(14) 0.0405(5) Uani 1 1 d . . . . .
C00B C 0.9843(2) 0.38777(15) 0.39395(15) 0.0426(5) Uani 1 1 d . . . . .
C00C C 0.1804(2) 0.15876(16) 0.32518(14) 0.0434(5) Uani 1 1 d . . . . .
C00D C 0.1243(2) 0.14534(16) 0.39255(14) 0.0442(6) Uani 1 1 d . . . . .
C00E C 1.0719(2) 0.38536(15) 0.46781(15) 0.0440(6) Uani 1 1 d . . . . .
C00F C 0.8791(2) 0.35313(16) 0.52781(14) 0.0445(6) Uani 1 1 d . . . . .
C00G C 0.7892(2) 0.35851(15) 0.45638(14) 0.0413(5) Uani 1 1 d . . . . .
C00H C 0.9522(3) 0.29927(17) 0.04461(14) 0.0476(6) Uani 1 1 d . . . . .
C00I C -0.0162(2) 0.12676(16) 0.38561(16) 0.0474(6) Uani 1 1 d . . . . .
C00J C 0.8365(3) 0.24169(17) 0.04930(15) 0.0517(6) Uani 1 1 d . . . . .
C00K C 0.9040(2) 0.69748(17) 0.23746(15) 0.0472(6) Uani 1 1 d . . . . .
C00L C 1.0164(2) 0.36908(16) 0.53258(15) 0.0494(6) Uani 1 1 d . . . . .
H00L H 1.0730 0.3688 0.5808 0.059 Uiso 1 1 calc R U . . .
C00M C 0.4781(2) 0.11054(18) 0.58889(15) 0.0507(6) Uani 1 1 d . . . . .
H00M H 0.5137 0.0749 0.5458 0.061 Uiso 1 1 calc R U . . .
C00N C 0.2067(2) 0.15855(17) 0.47415(15) 0.0482(6) Uani 1 1 d . . . . .
H00N H 0.1715 0.1908 0.5188 0.058 Uiso 1 1 calc R U . . .
C00O C 1.0528(3) 0.25659(18) 0.00274(15) 0.0533(6) Uani 1 1 d . . . . .
C00P C 0.0916(3) 0.15245(17) 0.24946(15) 0.0514(6) Uani 1 1 d . . . . .
C00Q C 0.9738(3) 0.40341(17) 0.08184(16) 0.0510(6) Uani 1 1 d . . . . .
H00Q H 1.0424 0.4374 0.0673 0.061 Uiso 1 1 calc R U . . .
C00R C 0.7604(2) 0.39977(18) 0.32049(15) 0.0490(6) Uani 1 1 d . . . . .
H00R H 0.7899 0.3848 0.2708 0.059 Uiso 1 1 calc R U . . .
C00S C 0.5444(2) 0.11631(17) 0.67096(15) 0.0499(6) Uani 1 1 d . . . . .
C00T C 0.6489(2) 0.33996(18) 0.45454(16) 0.0518(6) Uani 1 1 d . . . . .
H00T H 0.5884 0.3420 0.4083 0.062 Uiso 1 1 calc R U . . .
C00U C 0.3200(2) 0.18124(18) 0.32793(15) 0.0517(6) Uani 1 1 d . . . . .
H00U H 0.3796 0.1862 0.3762 0.062 Uiso 1 1 calc R U . . .
C00V C -0.1025(2) 0.12207(17) 0.31008(18) 0.0543(7) Uani 1 1 d . . . . .
C00W C 0.4165(2) 0.52952(19) 0.18710(15) 0.0518(6) Uani 1 1 d . . . . .
C00X C 0.8772(3) 0.59598(18) 0.20190(16) 0.0543(6) Uani 1 1 d . . . . .
H00X H 0.8035 0.5630 0.2124 0.065 Uiso 1 1 calc R U . . .
C00Y C 0.4875(2) 0.49811(19) 0.25435(16) 0.0560(7) Uani 1 1 d . . . . .
H00Y H 0.4536 0.5078 0.3026 0.067 Uiso 1 1 calc R U . . .
C00Z C 0.8240(3) 0.33149(18) 0.59382(16) 0.0578(7) Uani 1 1 d . . . . .
H00Z H 0.8817 0.3286 0.6409 0.069 Uiso 1 1 calc R U . . .
C010 C 1.0462(2) 0.40126(18) 0.32803(17) 0.0542(6) Uani 1 1 d . . . . .
H010 H 0.9929 0.4025 0.2790 0.065 Uiso 1 1 calc R U . . .
C011 C 0.8313(3) 0.7538(2) 0.28817(17) 0.0596(7) Uani 1 1 d . . . . .
H011 H 0.7553 0.7306 0.3040 0.071 Uiso 1 1 calc R U . . .
C012 C 1.2141(2) 0.40081(18) 0.47357(19) 0.0587(7) Uani 1 1 d . . . . .
H012 H 1.2705 0.4017 0.5221 0.070 Uiso 1 1 calc R U . . .
C013 C -0.0468(3) 0.13545(18) 0.24447(18) 0.0599(7) Uani 1 1 d . . . . .
H013 H -0.1033 0.1330 0.1956 0.072 Uiso 1 1 calc R U . . .
C014 C 0.6023(3) 0.31954(19) 0.51866(17) 0.0590(7) Uani 1 1 d . . . . .
H014 H 0.5104 0.3082 0.5159 0.071 Uiso 1 1 calc R U . . .
C015 C 0.6905(3) 0.31510(19) 0.58951(17) 0.0631(7) Uani 1 1 d . . . . .
H015 H 0.6570 0.3010 0.6331 0.076 Uiso 1 1 calc R U . . .
C016 C -0.0790(3) 0.11039(18) 0.45054(19) 0.0623(7) Uani 1 1 d . . . . .
H016 H -0.0261 0.1106 0.5001 0.075 Uiso 1 1 calc R U . . .
C017 C 0.9203(3) 0.1016(2) -0.03142(17) 0.0684(9) Uani 1 1 d . . . . .
H017 H 0.9090 0.0363 -0.0574 0.082 Uiso 1 1 calc R U . . .
C018 C 1.0342(3) 0.1556(2) -0.03652(16) 0.0622(8) Uani 1 1 d . . . . .
C019 C 0.2952(2) 0.56899(19) 0.18244(16) 0.0570(7) Uani 1 1 d . . . . .
H019 H 0.2442 0.5776 0.2236 0.068 Uiso 1 1 calc R U . . .
C01A C 0.3678(3) 0.1955(2) 0.26174(17) 0.0647(7) Uani 1 1 d . . . . .
H01A H 0.4591 0.2107 0.2654 0.078 Uiso 1 1 calc R U . . .
C01B C 0.8223(3) 0.14075(19) 0.01077(17) 0.0616(8) Uani 1 1 d . . . . .
C01C C 0.1463(3) 0.1673(2) 0.18195(16) 0.0644(8) Uani 1 1 d . . . . .
H01C H 0.0891 0.1632 0.1330 0.077 Uiso 1 1 calc R U . . .
C01D C 0.7310(3) 0.2781(2) 0.09025(17) 0.0623(7) Uani 1 1 d . . . . .
H01D H 0.7358 0.3435 0.1151 0.075 Uiso 1 1 calc R U . . .
C01E C 1.2672(3) 0.41417(19) 0.4093(2) 0.0652(8) Uani 1 1 d . . . . .
H01E H 1.3596 0.4245 0.4138 0.078 Uiso 1 1 calc R U . . .
C01F C 0.2577(3) 0.5946(2) 0.10877(18) 0.0649(8) Uani 1 1 d . . . . .
H01F H 0.1787 0.6216 0.0954 0.078 Uiso 1 1 calc R U . . .
C01G C 0.2786(3) 0.1872(2) 0.18688(18) 0.0712(8) Uani 1 1 d . . . . .
H01G H 0.3120 0.1956 0.1414 0.085 Uiso 1 1 calc R U . . .
C01H C 0.8851(3) 0.8507(2) 0.31337(18) 0.0683(8) Uani 1 1 d . . . . .
H01H H 0.8480 0.8988 0.3474 0.082 Uiso 1 1 calc R U . . .
C01I C -0.2445(3) 0.1050(2) 0.3040(2) 0.0730(9) Uani 1 1 d . . . . .
H01I H -0.3008 0.1025 0.2550 0.088 Uiso 1 1 calc R U . . .
C01J C 1.1739(3) 0.3076(2) -0.00209(19) 0.0691(8) Uani 1 1 d . . . . .
H01J H 1.1896 0.3730 0.0232 0.083 Uiso 1 1 calc R U . . .
C01K C 1.1824(3) 0.4124(2) 0.3358(2) 0.0655(8) Uani 1 1 d . . . . .
H01K H 1.2200 0.4191 0.2912 0.079 Uiso 1 1 calc R U . . .
C01L C 0.6439(3) 0.0627(2) 0.69243(19) 0.0701(8) Uani 1 1 d . . . . .
H01L H 0.6824 0.0196 0.6550 0.084 Uiso 1 1 calc R U . . .
C01M C 0.9954(3) 0.8661(2) 0.28306(19) 0.0688(8) Uani 1 1 d . . . . .
H01M H 1.0430 0.9262 0.2938 0.083 Uiso 1 1 calc R U . . .
C01N C 0.7070(4) 0.0829(2) 0.0165(2) 0.0815(10) Uani 1 1 d . . . . .
H01N H 0.6974 0.0174 -0.0085 0.098 Uiso 1 1 calc R U . . .
C01O C -0.2145(3) 0.0945(2) 0.4413(2) 0.0754(9) Uani 1 1 d . . . . .
H01O H -0.2525 0.0848 0.4848 0.090 Uiso 1 1 calc R U . . .
C01P C -0.2974(3) 0.0926(2) 0.3679(3) 0.0828(11) Uani 1 1 d . . . . .
H01P H -0.3899 0.0827 0.3632 0.099 Uiso 1 1 calc R U . . .
C01Q C 1.1355(4) 0.1132(2) -0.07918(19) 0.0810(10) Uani 1 1 d . . . . .
H01Q H 1.1232 0.0479 -0.1054 0.097 Uiso 1 1 calc R U . . .
C01R C 0.6823(3) 0.0794(2) 0.7774(2) 0.0769(9) Uani 1 1 d . . . . .
H01R H 0.7473 0.0476 0.8022 0.092 Uiso 1 1 calc R U . . .
C01S C 0.6240(3) 0.2196(3) 0.0938(2) 0.0821(9) Uani 1 1 d . . . . .
H01S H 0.5573 0.2456 0.1212 0.099 Uiso 1 1 calc R U . . .
C01T C 0.6151(3) 0.1460(3) 0.8185(2) 0.0825(10) Uani 1 1 d . . . . .
H01T H 0.6289 0.1664 0.8750 0.099 Uiso 1 1 calc R U . . .
C01U C 0.3480(3) 0.5758(3) 0.06014(19) 0.0812(10) Uani 1 1 d . . . . .
H01U H 0.3391 0.5886 0.0091 0.097 Uiso 1 1 calc R U . . .
C01V C 1.2462(5) 0.1645(3) -0.0821(2) 0.0950(12) Uani 1 1 d . . . . .
H01V H 1.3102 0.1353 -0.1103 0.114 Uiso 1 1 calc R U . . .
C01W C 1.2669(4) 0.2638(3) -0.0424(2) 0.0864(10) Uani 1 1 d . . . . .
H01W H 1.3453 0.2994 -0.0439 0.104 Uiso 1 1 calc R U . . .
C01X C 0.6124(4) 0.1209(3) 0.0570(3) 0.0949(12) Uani 1 1 d . . . . .
H01X H 0.5390 0.0817 0.0606 0.114 Uiso 1 1 calc R U . . .

loop_
_atom_site_aniso_label
_atom_site_aniso_U_11
_atom_site_aniso_U_22
_atom_site_aniso_U_33
_atom_site_aniso_U_23
_atom_site_aniso_U_13
_atom_site_aniso_U_12
S001 0.0646(4) 0.0537(4) 0.0609(5) 0.0153(3) 0.0205(4) 0.0119(3)
S002 0.0899(6) 0.1106(7) 0.0505(5) 0.0174(4) 0.0052(4) 0.0378(5)
S003 0.0710(5) 0.1503(9) 0.0674(5) 0.0585(6) 0.0317(4) 0.0505(5)
N004 0.0506(12) 0.0610(13) 0.0367(11) 0.0136(10) 0.0032(9) 0.0084(10)
N005 0.0533(12) 0.0436(12) 0.0607(14) 0.0090(10) 0.0135(11) 0.0064(9)
N006 0.0518(12) 0.0711(14) 0.0373(12) 0.0157(10) 0.0064(10) 0.0079(11)
N007 0.0493(12) 0.0884(16) 0.0486(13) 0.0325(12) 0.0089(10) 0.0153(11)
N008 0.0556(13) 0.0937(17) 0.0492(13) 0.0354(12) 0.0098(11) 0.0208(12)
N1 0.0687(15) 0.0429(13) 0.0893(18) 0.0035(12) 0.0272(14) 0.0001(11)
C00A 0.0409(12) 0.0382(12) 0.0407(13) 0.0094(10) 0.0031(10) 0.0035(9)
C00B 0.0442(13) 0.0346(12) 0.0500(14) 0.0123(11) 0.0087(11) 0.0055(9)
C00C 0.0466(13) 0.0411(12) 0.0396(13) 0.0082(10) 0.0013(11) 0.0080(10)
C00D 0.0469(14) 0.0412(13) 0.0420(13) 0.0086(11) 0.0026(11) 0.0068(10)
C00E 0.0413(13) 0.0362(12) 0.0520(15) 0.0087(11) 0.0035(11) 0.0065(9)
C00F 0.0520(14) 0.0390(12) 0.0406(13) 0.0112(10) 0.0006(11) 0.0040(10)
C00G 0.0428(13) 0.0373(12) 0.0424(13) 0.0100(10) 0.0041(11) 0.0029(9)
C00H 0.0606(15) 0.0443(13) 0.0358(13) 0.0118(11) -0.0010(11) 0.0088(11)
C00I 0.0468(14) 0.0347(12) 0.0572(16) 0.0061(11) 0.0077(12) 0.0042(10)
C00J 0.0645(16) 0.0485(14) 0.0381(13) 0.0151(11) -0.0075(12) 0.0010(12)
C00K 0.0480(13) 0.0494(14) 0.0455(14) 0.0139(11) 0.0064(11) 0.0124(11)
C00L 0.0511(15) 0.0449(13) 0.0466(15) 0.0097(11) -0.0053(12) 0.0076(11)
C00M 0.0463(14) 0.0584(15) 0.0450(15) 0.0123(12) 0.0033(12) 0.0014(12)
C00N 0.0494(14) 0.0560(15) 0.0395(13) 0.0114(11) 0.0093(11) 0.0077(11)
C00O 0.0739(18) 0.0500(15) 0.0371(14) 0.0153(12) 0.0028(13) 0.0174(13)
C00P 0.0605(16) 0.0463(14) 0.0421(14) 0.0087(11) -0.0028(12) 0.0070(11)
C00Q 0.0541(15) 0.0480(14) 0.0520(16) 0.0125(12) 0.0129(13) 0.0047(11)
C00R 0.0437(14) 0.0633(15) 0.0413(14) 0.0151(12) 0.0078(11) 0.0079(11)
C00S 0.0470(14) 0.0509(14) 0.0483(15) 0.0143(12) -0.0024(12) -0.0026(11)
C00T 0.0461(14) 0.0564(15) 0.0528(16) 0.0179(13) 0.0046(12) -0.0011(11)
C00U 0.0516(15) 0.0604(16) 0.0427(14) 0.0137(12) 0.0045(12) 0.0083(12)
C00V 0.0463(14) 0.0388(13) 0.0686(18) 0.0077(13) -0.0074(13) 0.0031(10)
C00W 0.0462(14) 0.0687(17) 0.0459(14) 0.0239(13) 0.0080(12) 0.0087(12)
C00X 0.0491(14) 0.0548(16) 0.0591(17) 0.0125(13) 0.0119(13) 0.0066(12)
C00Y 0.0443(14) 0.0827(19) 0.0489(15) 0.0289(14) 0.0110(12) 0.0112(13)
C00Z 0.0690(18) 0.0598(16) 0.0455(15) 0.0215(13) 0.0024(13) 0.0006(13)
C010 0.0508(15) 0.0565(15) 0.0594(17) 0.0199(13) 0.0129(13) 0.0073(12)
C011 0.0597(16) 0.0653(18) 0.0563(17) 0.0133(14) 0.0165(14) 0.0196(14)
C012 0.0427(14) 0.0525(15) 0.0734(19) 0.0082(14) -0.0007(14) 0.0091(11)
C013 0.0614(17) 0.0511(15) 0.0559(17) 0.0089(13) -0.0150(14) 0.0056(12)
C014 0.0548(15) 0.0629(17) 0.0608(17) 0.0195(14) 0.0126(14) -0.0057(12)
C015 0.079(2) 0.0656(18) 0.0498(16) 0.0227(14) 0.0188(15) -0.0045(15)
C016 0.0624(18) 0.0506(15) 0.072(2) 0.0101(14) 0.0162(15) 0.0021(13)
C017 0.101(2) 0.0439(15) 0.0472(17) 0.0077(13) -0.0210(16) 0.0093(16)
C018 0.091(2) 0.0570(17) 0.0365(14) 0.0108(12) -0.0014(14) 0.0280(16)
C019 0.0472(14) 0.0797(19) 0.0488(16) 0.0221(14) 0.0103(12) 0.0166(13)
C01A 0.0619(17) 0.080(2) 0.0579(18) 0.0251(15) 0.0156(15) 0.0100(14)
C01B 0.0740(19) 0.0498(16) 0.0509(16) 0.0151(13) -0.0205(15) 0.0014(14)
C01C 0.082(2) 0.0693(18) 0.0390(15) 0.0164(13) -0.0028(14) 0.0135(15)
C01D 0.0622(17) 0.0628(17) 0.0588(17) 0.0169(14) 0.0017(14) -0.0022(14)
C01E 0.0416(14) 0.0561(16) 0.095(2) 0.0122(16) 0.0145(16) 0.0059(12)
C01F 0.0571(17) 0.082(2) 0.0606(18) 0.0257(15) 0.0089(15) 0.0206(14)
C01G 0.088(2) 0.084(2) 0.0502(17) 0.0263(16) 0.0185(16) 0.0160(17)
C01H 0.080(2) 0.0649(19) 0.0599(18) 0.0073(15) 0.0210(16) 0.0239(15)
C01I 0.0482(17) 0.0584(18) 0.104(3) 0.0161(17) -0.0041(17) 0.0014(13)
C01J 0.082(2) 0.0635(18) 0.071(2) 0.0225(15) 0.0284(17) 0.0192(16)
C01K 0.0576(17) 0.0655(18) 0.082(2) 0.0228(16) 0.0293(16) 0.0096(13)
C01L 0.0711(19) 0.0682(19) 0.065(2) 0.0141(15) -0.0036(16) 0.0167(15)
C01M 0.089(2) 0.0471(16) 0.068(2) 0.0079(14) 0.0165(17) 0.0115(14)
C01N 0.086(2) 0.0561(18) 0.085(2) 0.0189(17) -0.030(2) -0.0174(17)
C01O 0.0589(19) 0.0598(18) 0.110(3) 0.0172(18) 0.033(2) -0.0013(14)
C01P 0.0460(17) 0.0565(18) 0.139(3) 0.018(2) 0.009(2) 0.0000(13)
C01Q 0.117(3) 0.068(2) 0.057(2) 0.0098(16) 0.014(2) 0.039(2)
C01R 0.074(2) 0.085(2) 0.071(2) 0.0321(18) -0.0115(17) 0.0122(17)
C01S 0.070(2) 0.084(2) 0.089(2) 0.0245(19) 0.0053(18) -0.0130(17)
C01T 0.085(2) 0.112(3) 0.0523(19) 0.0321(19) -0.0037(17) 0.012(2)
C01U 0.078(2) 0.125(3) 0.061(2) 0.0507(19) 0.0191(17) 0.037(2)
C01V 0.124(3) 0.101(3) 0.076(2) 0.025(2) 0.043(2) 0.062(3)
C01W 0.096(2) 0.089(3) 0.089(3) 0.030(2) 0.042(2) 0.030(2)
C01X 0.077(2) 0.088(3) 0.112(3) 0.035(2) -0.011(2) -0.027(2)

loop_
_atom_type_symbol
_atom_type_description
_atom_type_scat_dispersion_real
_atom_type_scat_dispersion_imag
_atom_type_scat_source
C C 0.0033 0.0016 'International Tables Vol C Tables 4.2.6.8 and 6.1.1.4'
H H 0.0000 0.0000 'International Tables Vol C Tables 4.2.6.8 and 6.1.1.4'
N N 0.0061 0.0033 'International Tables Vol C Tables 4.2.6.8 and 6.1.1.4'
S S 0.1246 0.1234 'International Tables Vol C Tables 4.2.6.8 and 6.1.1.4'

loop_
_geom_angle_atom_site_label_1
_geom_angle_atom_site_label_2
_geom_angle_atom_site_label_3
_geom_angle
_geom_angle_site_symmetry_1
_geom_angle_site_symmetry_3
_geom_angle_publ_flag
C01M S001 C00K 90.67(14) . . ?
C01T S002 C00S 91.54(16) . . ?
C00W S003 C01U 91.46(14) . . ?
C00N N004 N006 111.6(2) . . ?
C00X N005 N1 112.1(2) . . ?
C00M N006 N004 112.4(2) . . ?
C00Y N007 N008 111.9(2) . . ?
C00R N008 N007 112.6(2) . . ?
C00Q N1 N005 114.4(2) . . ?
C00G C00A C00B 120.2(2) . . ?
C00G C00A C00R 122.7(2) . . ?
C00B C00A C00R 116.9(2) . . ?
C00A C00B C010 123.7(2) . . ?
C00A C00B C00E 119.4(2) . . ?
C010 C00B C00E 116.9(2) . . ?
C00D C00C C00U 124.2(2) . . ?
C00D C00C C00P 118.5(2) . . ?
C00U C00C C00P 117.3(2) . . ?
C00C C00D C00I 120.7(2) . . ?
C00C C00D C00N 122.0(2) . . ?
C00I C00D C00N 117.1(2) . . ?
C00L C00E C012 121.3(2) . . ?
C00L C00E C00B 119.0(2) . . ?
C012 C00E C00B 119.7(2) . . ?
C00L C00F C00G 120.2(2) . . ?
C00L C00F C00Z 121.2(2) . . ?
C00G C00F C00Z 118.5(2) . . ?
C00A C00G C00F 118.8(2) . . ?
C00A C00G C00T 123.5(2) . . ?
C00F C00G C00T 117.7(2) . . ?
C00O C00H C00J 120.3(2) . . ?
C00O C00H C00Q 117.2(2) . . ?
C00J C00H C00Q 122.5(2) . . ?
C00D C00I C016 123.5(2) . . ?
C00D C00I C00V 119.8(2) . . ?
C016 C00I C00V 116.7(2) . . ?
C00H C00J C01D 124.1(2) . . ?
C00H C00J C01B 119.2(3) . . ?
C01D C00J C01B 116.7(3) . . ?
C011 C00K C00X 126.4(2) . . ?
C011 C00K S001 111.28(19) . . ?
C00X C00K S001 122.30(19) . . ?
C00F C00L C00E 122.1(2) . . ?
C00F C00L H00L 119.0 . . ?
C00E C00L H00L 119.0 . . ?
N006 C00M C00S 123.1(2) . . ?
N006 C00M H00M 118.4 . . ?
C00S C00M H00M 118.4 . . ?
N004 C00N C00D 125.2(2) . . ?
N004 C00N H00N 117.4 . . ?
C00D C00N H00N 117.4 . . ?
C00H C00O C01J 124.1(2) . . ?
C00H C00O C018 119.2(3) . . ?
C01J C00O C018 116.7(3) . . ?
C013 C00P C01C 121.2(2) . . ?
C013 C00P C00C 119.8(2) . . ?
C01C C00P C00C 119.0(2) . . ?
N1 C00Q C00H 126.5(2) . . ?
N1 C00Q H00Q 116.8 . . ?
C00H C00Q H00Q 116.8 . . ?
N008 C00R C00A 123.5(2) . . ?
N008 C00R H00R 118.2 . . ?
C00A C00R H00R 118.2 . . ?
C01L C00S C00M 125.7(3) . . ?
C01L C00S S002 110.8(2) . . ?
C00M C00S S002 123.41(19) . . ?
C014 C00T C00G 121.3(2) . . ?
C014 C00T H00T 119.3 . . ?
C00G C00T H00T 119.3 . . ?
C01A C00U C00C 121.6(2) . . ?
C01A C00U H00U 119.2 . . ?
C00C C00U H00U 119.2 . . ?
C013 C00V C00I 119.2(2) . . ?
C013 C00V C01I 121.3(3) . . ?
C00I C00V C01I 119.5(3) . . ?
C019 C00W C00Y 127.7(2) . . ?
C019 C00W S003 110.86(19) . . ?
C00Y C00W S003 121.39(19) . . ?
N005 C00X C00K 121.7(2) . . ?
N005 C00X H00X 119.1 . . ?
C00K C00X H00X 119.1 . . ?
N007 C00Y C00W 121.8(2) . . ?
N007 C00Y H00Y 119.1 . . ?
C00W C00Y H00Y 119.1 . . ?
C015 C00Z C00F 121.7(2) . . ?
C015 C00Z H00Z 119.2 . . ?
C00F C00Z H00Z 119.2 . . ?
C01K C010 C00B 121.1(3) . . ?
C01K C010 H010 119.5 . . ?
C00B C010 H010 119.5 . . ?
C00K C011 C01H 112.3(3) . . ?
C00K C011 H011 123.9 . . ?
C01H C011 H011 123.9 . . ?
C01E C012 C00E 120.8(3) . . ?
C01E C012 H012 119.6 . . ?
C00E C012 H012 119.6 . . ?
C00V C013 C00P 122.1(2) . . ?
C00V C013 H013 119.0 . . ?
C00P C013 H013 119.0 . . ?
C00T C014 C015 121.2(2) . . ?
C00T C014 H014 119.4 . . ?
C015 C014 H014 119.4 . . ?
C00Z C015 C014 119.6(2) . . ?
C00Z C015 H015 120.2 . . ?
C014 C015 H015 120.2 . . ?
C01O C016 C00I 121.3(3) . . ?
C01O C016 H016 119.3 . . ?
C00I C016 H016 119.3 . . ?
C018 C017 C01B 122.8(3) . . ?
C018 C017 H017 118.6 . . ?
C01B C017 H017 118.6 . . ?
C017 C018 C00O 119.3(3) . . ?
C017 C018 C01Q 121.8(3) . . ?
C00O C018 C01Q 118.9(3) . . ?
C00W C019 C01F 112.5(2) . . ?
C00W C019 H019 123.8 . . ?
C01F C019 H019 123.8 . . ?
C00U C01A C01G 120.3(3) . . ?
C00U C01A H01A 119.9 . . ?
C01G C01A H01A 119.9 . . ?
C017 C01B C00J 119.3(3) . . ?
C017 C01B C01N 121.7(3) . . ?
C00J C01B C01N 119.0(3) . . ?
C01G C01C C00P 121.7(3) . . ?
C01G C01C H01C 119.1 . . ?
C00P C01C H01C 119.1 . . ?
C01S C01D C00J 121.6(3) . . ?
C01S C01D H01D 119.2 . . ?
C00J C01D H01D 119.2 . . ?
C012 C01E C01K 119.8(2) . . ?
C012 C01E H01E 120.1 . . ?
C01K C01E H01E 120.1 . . ?
C01U C01F C019 112.3(2) . . ?
C01U C01F H01F 123.8 . . ?
C019 C01F H01F 123.8 . . ?
C01C C01G C01A 120.0(3) . . ?
C01C C01G H01G 120.0 . . ?
C01A C01G H01G 120.0 . . ?
C01M C01H C011 112.6(3) . . ?
C01M C01H H01H 123.7 . . ?
C011 C01H H01H 123.7 . . ?
C01P C01I C00V 120.9(3) . . ?
C01P C01I H01I 119.5 . . ?
C00V C01I H01I 119.5 . . ?
C01W C01J C00O 122.0(3) . . ?
C01W C01J H01J 119.0 . . ?
C00O C01J H01J 119.0 . . ?
C010 C01K C01E 121.6(3) . . ?
C010 C01K H01K 119.2 . . ?
C01E C01K H01K 119.2 . . ?
C00S C01L C01R 112.7(3) . . ?
C00S C01L H01L 123.6 . . ?
C01R C01L H01L 123.6 . . ?
C01H C01M S001 113.1(2) . . ?
C01H C01M H01M 123.4 . . ?
S001 C01M H01M 123.4 . . ?
C01X C01N C01B 121.6(3) . . ?
C01X C01N H01N 119.2 . . ?
C01B C01N H01N 119.2 . . ?
C016 C01O C01P 121.2(3) . . ?
C016 C01O H01O 119.4 . . ?
C01P C01O H01O 119.4 . . ?
C01I C01P C01O 120.3(3) . . ?
C01I C01P H01P 119.8 . . ?
C01O C01P H01P 119.8 . . ?
C01V C01Q C018 121.7(3) . . ?
C01V C01Q H01Q 119.1 . . ?
C018 C01Q H01Q 119.1 . . ?
C01T C01R C01L 112.6(3) . . ?
C01T C01R H01R 123.7 . . ?
C01L C01R H01R 123.7 . . ?
C01D C01S C01X 121.1(4) . . ?
C01D C01S H01S 119.5 . . ?
C01X C01S H01S 119.5 . . ?
C01R C01T S002 112.3(2) . . ?
C01R C01T H01T 123.9 . . ?
S002 C01T H01T 123.9 . . ?
C01F C01U S003 112.8(2) . . ?
C01F C01U H01U 123.6 . . ?
S003 C01U H01U 123.6 . . ?
C01Q C01V C01W 119.9(3) . . ?
C01Q C01V H01V 120.0 . . ?
C01W C01V H01V 120.0 . . ?
C01J C01W C01V 120.7(4) . . ?
C01J C01W H01W 119.7 . . ?
C01V C01W H01W 119.7 . . ?
C01N C01X C01S 120.0(3) . . ?
C01N C01X H01X 120.0 . . ?
C01S C01X H01X 120.0 . . ?

loop_
_geom_bond_atom_site_label_1
_geom_bond_atom_site_label_2
_geom_bond_distance
_geom_bond_site_symmetry_2
_geom_bond_publ_flag
S001 C01M 1.711(3) . ?
S001 C00K 1.724(3) . ?
S002 C01T 1.703(3) . ?
S002 C00S 1.710(3) . ?
S003 C00W 1.698(3) . ?
S003 C01U 1.707(3) . ?
N004 C00N 1.270(3) . ?
N004 N006 1.414(3) . ?
N005 C00X 1.276(3) . ?
N005 N1 1.410(3) . ?
N006 C00M 1.268(3) . ?
N007 C00Y 1.272(3) . ?
N007 N008 1.410(3) . ?
N008 C00R 1.270(3) . ?
N1 C00Q 1.235(3) . ?
C00A C00G 1.416(3) . ?
C00A C00B 1.423(3) . ?
C00A C00R 1.456(3) . ?
C00B C010 1.427(3) . ?
C00B C00E 1.437(3) . ?
C00C C00D 1.417(3) . ?
C00C C00U 1.428(3) . ?
C00C C00P 1.440(3) . ?
C00D C00I 1.418(3) . ?
C00D C00N 1.477(3) . ?
C00E C00L 1.386(3) . ?
C00E C012 1.433(3) . ?
C00F C00L 1.387(3) . ?
C00F C00G 1.428(3) . ?
C00F C00Z 1.431(3) . ?
C00G C00T 1.430(3) . ?
C00H C00O 1.424(4) . ?
C00H C00J 1.424(4) . ?
C00H C00Q 1.469(3) . ?
C00I C016 1.430(4) . ?
C00I C00V 1.429(3) . ?
C00J C01D 1.429(4) . ?
C00J C01B 1.432(4) . ?
C00K C011 1.376(3) . ?
C00K C00X 1.433(3) . ?
C00L H00L 0.9300 . ?
C00M C00S 1.443(3) . ?
C00M H00M 0.9300 . ?
C00N H00N 0.9300 . ?
C00O C01J 1.422(4) . ?
C00O C018 1.435(4) . ?
C00P C013 1.399(4) . ?
C00P C01C 1.419(4) . ?
C00Q H00Q 0.9300 . ?
C00R H00R 0.9300 . ?
C00S C01L 1.362(4) . ?
C00T C014 1.353(4) . ?
C00T H00T 0.9300 . ?
C00U C01A 1.360(4) . ?
C00U H00U 0.9300 . ?
C00V C013 1.387(4) . ?
C00V C01I 1.433(4) . ?
C00W C019 1.382(3) . ?
C00W C00Y 1.442(3) . ?
C00X H00X 0.9300 . ?
C00Y H00Y 0.9300 . ?
C00Z C015 1.351(4) . ?
C00Z H00Z 0.9300 . ?
C010 C01K 1.366(4) . ?
C010 H010 0.9300 . ?
C011 C01H 1.406(4) . ?
C011 H011 0.9300 . ?
C012 C01E 1.352(4) . ?
C012 H012 0.9300 . ?
C013 H013 0.9300 . ?
C014 C015 1.408(4) . ?
C014 H014 0.9300 . ?
C015 H015 0.9300 . ?
C016 C01O 1.360(4) . ?
C016 H016 0.9300 . ?
C017 C018 1.385(4) . ?
C017 C01B 1.389(4) . ?
C017 H017 0.9300 . ?
C018 C01Q 1.436(4) . ?
C019 C01F 1.403(4) . ?
C019 H019 0.9300 . ?
C01A C01G 1.425(4) . ?
C01A H01A 0.9300 . ?
C01B C01N 1.430(4) . ?
C01C C01G 1.344(4) . ?
C01C H01C 0.9300 . ?
C01D C01S 1.356(4) . ?
C01D H01D 0.9300 . ?
C01E C01K 1.404(4) . ?
C01E H01E 0.9300 . ?
C01F C01U 1.333(4) . ?
C01F H01F 0.9300 . ?
C01G H01G 0.9300 . ?
C01H C01M 1.338(4) . ?
C01H H01H 0.9300 . ?
C01I C01P 1.341(5) . ?
C01I H01I 0.9300 . ?
C01J C01W 1.354(4) . ?
C01J H01J 0.9300 . ?
C01K H01K 0.9300 . ?
C01L C01R 1.407(4) . ?
C01L H01L 0.9300 . ?
C01M H01M 0.9300 . ?
C01N C01X 1.339(5) . ?
C01N H01N 0.9300 . ?
C01O C01P 1.394(5) . ?
C01O H01O 0.9300 . ?
C01P H01P 0.9300 . ?
C01Q C01V 1.326(5) . ?
C01Q H01Q 0.9300 . ?
C01R C01T 1.334(4) . ?
C01R H01R 0.9300 . ?
C01S C01X 1.398(5) . ?
C01S H01S 0.9300 . ?
C01T H01T 0.9300 . ?
C01U H01U 0.9300 . ?
C01V C01W 1.415(5) . ?
C01V H01V 0.9300 . ?
C01W H01W 0.9300 . ?
C01X H01X 0.9300 . ?
